data_2200149
loop_
_publ_author_name
'Lynch, Daniel E.'
'McClenaghan, Ian'

_publ_section_title
;
 2-Chloro-3-(4-methylpiperazino)-1,4-naphthoquinone
;
_journal_issue 3
_journal_name_full 'Acta Crystallographica Section E'
_journal_page_first o287
_journal_page_last o288
_journal_paper_doi 10.1107/S1600536801003634
_journal_volume 57
_journal_year 2001
_chemical_formula_iupac 'C15 H15 Cl N2 O2'
_chemical_formula_moiety 'C15 H15 Cl N2 O2'
_chemical_formula_sum 'C15 H15 Cl N2 O2'
_chemical_formula_weight 290.74
_chemical_melting_point 394(7)
_chemical_name_systematic
;
2-Chloro-3-(4-methylpiperizino)-1,4-naphthoquinone
;
_space_group_IT_number 14
_symmetry_cell_setting monoclinic
_symmetry_space_group_name_Hall '-P 2yn'
_symmetry_space_group_name_H-M 'P 1 21/n 1'
_audit_creation_method SHELXL-97
_cell_angle_alpha 90.00
_cell_angle_beta 116.60(3)
_cell_angle_gamma 90.00
_cell_formula_units_Z 4
_cell_length_a 12.379(3)
_cell_length_b 9.389(2)
_cell_length_c 12.995(3)
_cell_measurement_reflns_used 7161
_cell_measurement_temperature 150(2)
_cell_measurement_theta_max 27.48
_cell_measurement_theta_min 2.91
_cell_volume 1350.5(6)
_computing_cell_refinement 'DENZO and COLLECT'
_computing_data_collection 'DENZO (Otwinowski & Minor, 1997) and COLLECT (Hooft, 1998)'
_computing_data_reduction 'DENZO and COLLECT'
_computing_molecular_graphics 'PLATON97 (Spek, 1997)'
_computing_publication_material SHELXL97
_computing_structure_refinement 'SHELXL97 (Sheldrick, 1997)'
_computing_structure_solution 'SHELXS97 (Sheldrick, 1997)'
_diffrn_ambient_temperature 150(2)
_diffrn_detector_area_resol_mean 9.091
_diffrn_measured_fraction_theta_full .992
_diffrn_measured_fraction_theta_max .992
_diffrn_measurement_device_type 'Enraf Nonius KappaCCD area-detector'
_diffrn_measurement_method '\f and \w'
_diffrn_radiation_monochromator graphite
_diffrn_radiation_source 'Enraf Nonius FR591 rotating anode'
_diffrn_radiation_type MoK\a
_diffrn_radiation_wavelength .71073
_diffrn_reflns_av_R_equivalents .057
_diffrn_reflns_av_sigmaI/netI .052
_diffrn_reflns_limit_h_max 14
_diffrn_reflns_limit_h_min -15
_diffrn_reflns_limit_k_max 12
_diffrn_reflns_limit_k_min 0
_diffrn_reflns_limit_l_max 16
_diffrn_reflns_limit_l_min 0
_diffrn_reflns_number 11054
_diffrn_reflns_theta_full 27.49
_diffrn_reflns_theta_max 27.49
_diffrn_reflns_theta_min 3.06
_diffrn_standards_decay_% 0
_diffrn_standards_number 0
_exptl_absorpt_coefficient_mu .286
_exptl_absorpt_correction_T_max .961
_exptl_absorpt_correction_T_min .945
_exptl_absorpt_correction_type multi-scan
_exptl_absorpt_process_details '(SORTAV; Blessing, 1995)'
_exptl_crystal_colour red
_exptl_crystal_density_diffrn 1.430
_exptl_crystal_density_method 'not measured'
_exptl_crystal_description prism
_exptl_crystal_F_000 608
_exptl_crystal_size_max .20
_exptl_crystal_size_mid .14
_exptl_crystal_size_min .14
_refine_diff_density_max .23
_refine_diff_density_min -.46
_refine_ls_extinction_method none
_refine_ls_goodness_of_fit_ref 1.03
_refine_ls_hydrogen_treatment constr
_refine_ls_matrix_type full
_refine_ls_number_parameters 182
_refine_ls_number_reflns 3067
_refine_ls_number_restraints 0
_refine_ls_restrained_S_all 1.03
_refine_ls_R_factor_all .062
_refine_ls_R_factor_gt .042
_refine_ls_shift/su_max <0.001
_refine_ls_shift/su_mean <0.001
_refine_ls_structure_factor_coef Fsqd
_refine_ls_weighting_details 'calc w = 1/[\s^2^(Fo^2^)+(0.0685P)^2^] where P = (Fo^2^+2Fc^2^)/3'
_refine_ls_weighting_scheme calc
_refine_ls_wR_factor_ref .116
_reflns_number_gt 2322
_reflns_number_total 3067
_reflns_threshold_expression I>2\s(I)
_cod_data_source_file ci6012.cif
_cod_data_source_block I
_cod_depositor_comments
;
The following automatic conversions were performed:

'_chemical_melting_point' value '387-400 K' was changed to '394(7)' -
the average value was taken and precision was estimated.

Automatic conversion script
Id: cif_fix_values 1646 2011-03-28 12:23:43Z adriana 

The following automatic conversions were performed:

'_chemical_melting_point' value '387-400 K' was changed to '394(7)' -
the average value was taken and precision was
estimated.

'_exptl_absorpt_correction_type' value 'Multi-scan'
changed to 'multi-scan' according to
/home/saulius/struct/CIF-dictionaries/cif_core.dic dictionary named
'cif_core.dic' version 2.4.1 from 2010-06-29.

Automatic conversion script
Id: cif_fix_values 1715 2011-07-08 13:25:40Z adriana 
;
_cod_original_cell_volume 1350.6(5)
_cod_original_sg_symbol_H-M 'P 21/n'
_cod_database_code 2200149
_cod_database_fobs_code 2200149

loop_
_symmetry_equiv_pos_as_xyz
'x, y, z'
'-x+1/2, y+1/2, -z+1/2'
'-x, -y, -z'
'x-1/2, -y-1/2, z-1/2'

loop_
_atom_site_label
_atom_site_fract_x
_atom_site_fract_y
_atom_site_fract_z
_atom_site_U_iso_or_equiv
_atom_site_adp_type
_atom_site_calc_flag
_atom_site_refinement_flags
_atom_site_occupancy
_atom_site_disorder_assembly
_atom_site_disorder_group
_atom_site_type_symbol
C1 .89909(14) -.03254(17) .23676(13) .0240(4) Uani d . 1 . . C
O1 .79363(10) -.01992(14) .16625(10) .0383(3) Uani d . 1 . . O
C2 .99739(14) .03580(16) .22078(12) .0211(3) Uani d . 1 . . C
Cl2 .94716(4) .15460(5) .10630(3) .03148(16) Uani d . 1 . . Cl
C3 1.11721(13) .01831(16) .29166(12) .0185(3) Uani d . 1 . . C
N31 1.21129(12) .06901(14) .27450(10) .0220(3) Uani d . 1 . . N
C32 1.20713(15) .08709(19) .16036(12) .0248(4) Uani d . 1 . . C
H321 1.1918 .1882 .1367 .031 Uiso calc R 1 . . H
H322 1.1406 .0293 .1029 .031 Uiso calc R 1 . . H
C33 1.32618(15) .04042(18) .16517(13) .0245(4) Uani d . 1 . . C
H331 1.3374 -.0628 .1823 .031 Uiso calc R 1 . . H
H332 1.3242 .0560 .0890 .031 Uiso calc R 1 . . H
N34 1.42799(12) .11799(14) .25238(10) .0209(3) Uani d . 1 . . N
C35 1.43165(14) .09283(17) .36551(12) .0220(4) Uani d . 1 . . C
H351 1.5003 .1456 .4253 .027 Uiso calc R 1 . . H
H352 1.4439 -.0099 .3843 .027 Uiso calc R 1 . . H
C36 1.31504(14) .14127(17) .36517(12) .0213(4) Uani d . 1 . . C
H361 1.3175 .1204 .4409 .027 Uiso calc R 1 . . H
H362 1.3062 .2455 .3527 .027 Uiso calc R 1 . . H
C37 1.54101(15) .06948(18) .25506(14) .0262(4) Uani d . 1 . . C
H371 1.6082 .1248 .3121 .033 Uiso calc R 1 . . H
H372 1.5379 .0826 .1790 .033 Uiso calc R 1 . . H
H373 1.5529 -.0316 .2759 .033 Uiso calc R 1 . . H
C4 1.15166(14) -.07536(16) .39713(12) .0190(3) Uani d . 1 . . C
O4 1.25679(9) -.10712(12) .45637(8) .0258(3) Uani d . 1 . . O
C5 1.08581(15) -.20685(17) .52433(12) .0248(4) Uani d . 1 . . C
H5 1.1684 -.2193 .5774 .031 Uiso calc R 1 . . H
C6 .99591(17) -.26450(19) .54739(14) .0306(4) Uani d . 1 . . C
H6 1.0171 -.3161 .6167 .038 Uiso calc R 1 . . H
C7 .87551(15) -.24747(18) .47035(14) .0286(4) Uani d . 1 . . C
H7 .8145 -.2880 .4866 .036 Uiso calc R 1 . . H
C8 .84372(15) -.17140(18) .36950(14) .0260(4) Uani d . 1 . . C
H8 .7610 -.1596 .3167 .032 Uiso calc R 1 . . H
C9 .93340(14) -.11219(16) .34565(13) .0209(3) Uani d . 1 . . C
C10 1.05473(14) -.13066(16) .42324(12) .0190(3) Uani d . 1 . . C

loop_
_atom_site_aniso_label
_atom_site_aniso_U_11
_atom_site_aniso_U_22
_atom_site_aniso_U_33
_atom_site_aniso_U_12
_atom_site_aniso_U_13
_atom_site_aniso_U_23
C1 .0193(8) .0227(9) .0287(8) .0012(6) .0097(7) -.0001(6)
O1 .0167(6) .0484(8) .0409(7) .0000(6) .0048(5) .0138(6)
C2 .0222(8) .0209(8) .0193(7) .0015(6) .0085(6) .0021(6)
Cl2 .0256(3) .0350(3) .0296(2) .00451(18) .00853(18) .01337(17)
C3 .0195(8) .0190(8) .0190(7) -.0010(6) .0105(6) -.0028(6)
N31 .0186(7) .0308(8) .0177(6) -.0061(6) .0090(5) -.0026(5)
C32 .0239(9) .0338(10) .0173(7) -.0052(7) .0097(7) .0013(6)
C33 .0280(9) .0296(9) .0192(7) -.0063(7) .0135(7) -.0024(6)
N34 .0200(7) .0248(7) .0207(6) -.0027(5) .0116(6) -.0004(5)
C35 .0205(8) .0262(9) .0195(7) -.0016(7) .0093(7) -.0002(6)
C36 .0208(8) .0242(9) .0195(7) -.0053(6) .0097(6) -.0037(6)
C37 .0247(9) .0294(9) .0295(8) -.0001(7) .0165(7) .0010(7)
C4 .0188(8) .0208(8) .0182(7) .0003(6) .0089(6) -.0031(6)
O4 .0170(6) .0353(7) .0244(6) .0015(5) .0087(5) .0042(5)
C5 .0246(9) .0274(9) .0229(8) -.0007(7) .0111(7) -.0005(6)
C6 .0364(10) .0336(10) .0290(8) -.0029(8) .0211(8) .0024(7)
C7 .0287(10) .0292(10) .0378(9) -.0057(7) .0237(8) -.0036(7)
C8 .0192(8) .0262(9) .0358(9) -.0018(7) .0153(7) -.0064(7)
C9 .0199(8) .0191(8) .0261(8) -.0007(6) .0123(7) -.0029(6)
C10 .0199(8) .0196(8) .0212(7) -.0007(6) .0124(6) -.0026(6)

loop_
_atom_type_symbol
_atom_type_description
_atom_type_scat_dispersion_real
_atom_type_scat_dispersion_imag
_atom_type_scat_source
C C .0033 .0016 'International Tables Vol C Tables 4.2.6.8 and 6.1.1.4'
H H .0000 .0000 'International Tables Vol C Tables 4.2.6.8 and 6.1.1.4'
N N .0061 .0033 'International Tables Vol C Tables 4.2.6.8 and 6.1.1.4'
O O .0106 .0060 'International Tables Vol C Tables 4.2.6.8 and 6.1.1.4'
Cl Cl .1484 .1585 'International Tables Vol C Tables 4.2.6.8 and 6.1.1.4'

loop_
_geom_angle_atom_site_label_1
_geom_angle_atom_site_label_2
_geom_angle_atom_site_label_3
_geom_angle
O1 C1 C2 121.79(14)
O1 C1 C9 121.22(15)
C2 C1 C9 116.92(13)
C3 C2 C1 124.88(13)
C3 C2 Cl2 121.40(12)
C1 C2 Cl2 113.56(11)
C2 C3 N31 126.73(13)
C2 C3 C4 117.44(13)
N31 C3 C4 115.69(13)
C3 N31 C36 122.35(12)
C3 N31 C32 123.89(12)
C36 N31 C32 112.34(12)
N31 C32 C33 109.37(13)
N31 C32 H321 109.8
C33 C32 H321 109.8
N31 C32 H322 109.8
C33 C32 H322 109.8
H321 C32 H322 108.2
N34 C33 C32 112.01(13)
N34 C33 H331 109.2
C32 C33 H331 109.2
N34 C33 H332 109.2
C32 C33 H332 109.2
H331 C33 H332 107.9
C37 N34 C33 110.43(13)
C37 N34 C35 109.07(12)
C33 N34 C35 109.03(12)
N34 C35 C36 110.31(12)
N34 C35 H351 109.6
C36 C35 H351 109.6
N34 C35 H352 109.6
C36 C35 H352 109.6
H351 C35 H352 108.1
N31 C36 C35 110.82(13)
N31 C36 H361 109.5
C35 C36 H361 109.5
N31 C36 H362 109.5
C35 C36 H362 109.5
H361 C36 H362 108.1
N34 C37 H371 109.5
N34 C37 H372 109.5
H371 C37 H372 109.5
N34 C37 H373 109.5
H371 C37 H373 109.5
H372 C37 H373 109.5
O4 C4 C10 121.12(13)
O4 C4 C3 120.10(14)
C10 C4 C3 118.74(13)
C6 C5 C10 119.74(15)
C6 C5 H5 120.1
C10 C5 H5 120.1
C7 C6 C5 120.52(15)
C7 C6 H6 119.7
C5 C6 H6 119.7
C6 C7 C8 120.11(15)
C6 C7 H7 119.9
C8 C7 H7 119.9
C7 C8 C9 119.89(16)
C7 C8 H8 120.1
C9 C8 H8 120.1
C10 C9 C8 119.76(14)
C10 C9 C1 120.50(14)
C8 C9 C1 119.74(14)
C5 C10 C9 119.98(14)
C5 C10 C4 119.17(14)
C9 C10 C4 120.79(13)

loop_
_geom_bond_atom_site_label_1
_geom_bond_atom_site_label_2
_geom_bond_site_symmetry_2
_geom_bond_distance
_geom_bond_publ_flag
C1 O1 . 1.2193(19) ?
C1 C2 . 1.470(2) ?
C1 C9 . 1.484(2) ?
C2 C3 . 1.361(2) ?
C2 Cl2 . 1.7365(15) ?
C3 N31 . 1.3657(19) ?
C3 C4 . 1.520(2) ?
N31 C36 . 1.464(2) ?
N31 C32 . 1.4708(18) ?
C32 C33 . 1.512(2) ?
C32 H321 . .99 ?
C32 H322 . .99 ?
C33 N34 . 1.457(2) ?
C33 H331 . .99 ?
C33 H332 . .99 ?
N34 C37 . 1.457(2) ?
N34 C35 . 1.4695(19) ?
C35 C36 . 1.512(2) ?
C35 H351 . .99 ?
C35 H352 . .99 ?
C36 H361 . .99 ?
C36 H362 . .99 ?
C37 H371 . .98 ?
C37 H372 . .98 ?
C37 H373 . .98 ?
C4 O4 . 1.2157(19) ?
C4 C10 . 1.480(2) ?
C5 C6 . 1.386(2) ?
C5 C10 . 1.390(2) ?
C5 H5 . .95 ?
C6 C7 . 1.383(2) ?
C6 H6 . .95 ?
C7 C8 . 1.386(2) ?
C7 H7 . .95 ?
C8 C9 . 1.395(2) ?
C8 H8 . .95 ?
C9 C10 . 1.395(2) ?

loop_
_geom_hbond_atom_site_label_D
_geom_hbond_atom_site_label_H
_geom_hbond_atom_site_label_A
_geom_hbond_site_symmetry_A
_geom_hbond_distance_DH
_geom_hbond_distance_HA
_geom_hbond_distance_DA
_geom_hbond_angle_DHA
_geom_hbond_publ_flag
C32 H321 O4 2_755 .99 2.50 3.369(2) 146 yes
C32 H322 Cl2 . .99 2.69 3.038(2) 101 yes
C36 H361 O4 . .99 2.30 2.851(2) 114 yes

loop_
_geom_torsion_atom_site_label_1
_geom_torsion_atom_site_label_2
_geom_torsion_atom_site_label_3
_geom_torsion_atom_site_label_4
_geom_torsion
O1 C1 C2 C3 -175.21(15)
C9 C1 C2 C3 7.7(2)
O1 C1 C2 Cl2 9.2(2)
C9 C1 C2 Cl2 -167.87(11)
C1 C2 C3 N31 173.57(14)
Cl2 C2 C3 N31 -11.2(2)
C1 C2 C3 C4 -1.9(2)
Cl2 C2 C3 C4 173.27(10)
C2 C3 N31 C36 133.54(16)
C4 C3 N31 C36 -50.89(19)
C2 C3 N31 C32 -31.8(2)
C4 C3 N31 C32 143.77(14)
C3 N31 C32 C33 -139.34(15)
C36 N31 C32 C33 54.02(17)
N31 C32 C33 N34 -56.84(17)
C32 C33 N34 C37 179.58(12)
C32 C33 N34 C35 59.75(17)
C37 N34 C35 C36 -179.62(12)
C33 N34 C35 C36 -58.95(16)
C3 N31 C36 C35 138.07(14)
C32 N31 C36 C35 -55.05(17)
N34 C35 C36 N31 57.04(16)
C2 C3 C4 O4 172.01(14)
N31 C3 C4 O4 -4.0(2)
C2 C3 C4 C10 -5.8(2)
N31 C3 C4 C10 178.19(12)
C10 C5 C6 C7 .3(2)
C5 C6 C7 C8 -.5(2)
C6 C7 C8 C9 .1(2)
C7 C8 C9 C10 .4(2)
C7 C8 C9 C1 179.13(14)
O1 C1 C9 C10 177.34(15)
C2 C1 C9 C10 -5.5(2)
O1 C1 C9 C8 -1.4(2)
C2 C1 C9 C8 175.74(14)
C6 C5 C10 C9 .2(2)
C6 C5 C10 C4 -177.20(14)
C8 C9 C10 C5 -.5(2)
C1 C9 C10 C5 -179.27(14)
C8 C9 C10 C4 176.81(14)
C1 C9 C10 C4 -1.9(2)
O4 C4 C10 C5 7.3(2)
C3 C4 C10 C5 -174.89(13)
O4 C4 C10 C9 -170.04(14)
C3 C4 C10 C9 7.8(2)

loop_
_cod_related_entry_id
_cod_related_entry_database
_cod_related_entry_code
1 ChemSpider 206998
